data_1007027
loop_
_publ_author_name
'Durif, A'
'Averbuch-Pouchot, M T'
'Guitel, J C'

_publ_section_title
;
Structure cristalline du trimetaphosphate de baryum-zinc decahydrate
Ba~2~ Zn (P~3~ O~9~)~2~ (H~2~ O)~10~
;
_journal_coden_ASTM ACBCAR
_journal_name_full 'Acta Crystallographica B (24,1968-38,1982)'
_journal_page_first 2680
_journal_page_last 2682
_journal_paper_doi 10.1107/S056774087500845X
_journal_volume 31
_journal_year 1975
_chemical_formula_structural 'BA2 ZN (P3 O9)2 (H2 O)10'
_chemical_formula_sum 'Ba2 H20 O28 P6 Zn'
_chemical_name_systematic
;
DIBARIUM ZINC CYCLO-TRIPHOSPHATE DECAHYDRATE
;
_space_group_IT_number 15
_symmetry_cell_setting monoclinic
_symmetry_Int_Tables_number 15
_symmetry_space_group_name_Hall '-C 2yc'
_symmetry_space_group_name_H-M 'C 1 2/c 1'
_cell_angle_alpha 90
_cell_angle_beta 100.93(5)
_cell_angle_gamma 90
_cell_formula_units_Z 4
_cell_length_a 26.52(3)
_cell_length_b 7.625(5)
_cell_length_c 12.92(1)
_cell_volume 2565.2
_refine_ls_R_factor_all 0.059
_cod_original_formula_sum 'H20 Ba2 O28 P6 Zn'
_cod_database_code 1007027

loop_
_symmetry_equiv_pos_as_xyz
x,y,z
-x,y,1/2-z
-x,-y,-z
x,-y,1/2+z
1/2+x,1/2+y,z
1/2-x,1/2+y,1/2-z
1/2-x,1/2-y,-z
1/2+x,1/2-y,1/2+z

loop_
_atom_site_label
_atom_site_type_symbol
_atom_site_symmetry_multiplicity
_atom_site_Wyckoff_symbol
_atom_site_fract_x
_atom_site_fract_y
_atom_site_fract_z
_atom_site_occupancy
_atom_site_attached_hydrogens
_atom_site_calc_flag
Zn1 Zn2+ 4 e 0. 0.2551(3) 0.25 1. 0 d
Ba1 Ba2+ 8 f 0.22102(3) 0.29285(11) 0.31759(6) 1. 0 d
P1 P5+ 8 f 0.3170(1) 0.2931(5) 0.1612(3) 1. 0 d
P2 P5+ 8 f 0.1026(1) 0.0286(5) 0.3692(3) 1. 0 d
P3 P5+ 8 f 0.3349(1) 0.3544(5) 0.9497(3) 1. 0 d
O1 O2- 8 f 0.3847(4) 0.4472(16) 0.0101(8) 1. 0 d
O2 O2- 8 f 0.3164(4) 0.2373(14) 0.0379(8) 1. 0 d
O3 O2- 8 f 0.3741(4) 0.3799(15) 0.1981(8) 1. 0 d
O4 O2- 8 f 0.3165(5) 0.1328(15) 0.2275(9) 1. 0 d
O5 O2- 8 f 0.2761(4) 0.4271(14) 0.1612(9) 1. 0 d
O6 O2- 8 f 0.1306(4) 0.1949(15) 0.3655(10) 1. 0 d
O7 O2- 8 f 0.0448(4) 0.0268(15) 0.3279(9) 1. 0 d
O8 O2- 8 f 0.1482(4) 0.2707(18) 0.1239(8) 1. 0 d
O9 O2- 8 f 0.2042(5) 0.0176(19) 0.0873(10) 1. 0 d
O10 O2- 8 f 0.2952(4) 0.1299(16) 0.4763(8) 1. 2 d
O11 O2- 8 f 0.0448(5) 0.4348(19) 0.3183(13) 1. 2 d
O12 O2- 8 f 0.3986(5) 0.1207(22) 0.4064(11) 1. 2 d
O13 O2- 8 f 0.0455(5) 0.2275(24) 0.1399(10) 1. 2 d
O14 O2- 8 f 0.4987(6) 0.2227(22) 0.0901(15) 1. 2 d

loop_
_atom_type_symbol
_atom_type_oxidation_number
Zn2+ 2.000
Ba2+ 2.000
P5+ 5.000
O2- -2.000
